data_4077910
loop_
_publ_author_name
'Savjani, Nicky'
'Bew, Sean P.'
'Hughes, David L.'
'Lancaster, Simon J.'
'Bochmann, Manfred'

_publ_section_title
;
 Reactivity of &#x201C;Ligand-Free&#x201D; Au+: C--H and C--C Activation
 versus \p Coordination
;
_journal_issue 7
_journal_name_full Organometallics
_journal_page_first 2534
_journal_paper_doi 10.1021/om201035v
_journal_volume 31
_journal_year 2012
_chemical_formula_moiety 'C12 H19 S, F6 Sb, 0.5(C H2 Cl2)'
_chemical_formula_structural '[2,4,6-Me3-C6H2-CH2SMe2'
_chemical_formula_sum 'C12.5 H20 Cl F6 S Sb'
_chemical_formula_weight 473.55
_chemical_name_systematic
;
 ?
;
_space_group_IT_number 15
_symmetry_cell_setting monoclinic
_symmetry_space_group_name_Hall '-C 2yc'
_symmetry_space_group_name_H-M 'C 1 2/c 1'
_atom_sites_solution_hydrogens geom
_atom_sites_solution_primary direct
_atom_sites_solution_secondary difmap
_audit_creation_method 'SHELXL-97 and CrysAlisPro RED'
_cell_angle_alpha 90.00
_cell_angle_beta 94.2792(140)
_cell_angle_gamma 90.00
_cell_formula_units_Z 8
_cell_length_a 25.5825(4)
_cell_length_b 8.66762(11)
_cell_length_c 16.1148(3)
_cell_measurement_reflns_used 19385
_cell_measurement_temperature 140(1)
_cell_measurement_theta_max 32.4952
_cell_measurement_theta_min 3.5170
_cell_volume 3563.32(12)
_computing_cell_refinement
;
 CrysAlisPro RED, Oxford Diffraction Ltd., Version 1.171.33.55 
;
_computing_data_collection
;
 CrysAlisPro CCD, Oxford Diffraction Ltd., Version 1.171.33.55 
;
_computing_data_reduction
;
 CrysAlisPro RED, Oxford Diffraction Ltd., Version 1.171.33.55
;
_computing_molecular_graphics 'ORTEP (Johnson, 1976 and Farrugia, 1997)'
_computing_publication_material 'SHELXL-97 (Sheldrick, 2008) and WINGX (Farrugia, 1999)'
_computing_structure_refinement 'SHELXL-97 (Sheldrick, 2008)'
_computing_structure_solution 'SHELXS-97 (Sheldrick, 2008)'
_diffrn_ambient_temperature 140(1)
_diffrn_detector_area_resol_mean 16.0050
_diffrn_measured_fraction_theta_full 0.998
_diffrn_measured_fraction_theta_max 0.998
_diffrn_measurement_device_type 'Oxford Diffraction Xcalibur 3/Sapphire3 CCD'
_diffrn_measurement_method 'Thin slice \f and \w scans'
_diffrn_radiation_monochromator graphite
_diffrn_radiation_source 'Enhance (Mo) X-ray Source'
_diffrn_radiation_type Mo-K\a
_diffrn_radiation_wavelength 0.71073
_diffrn_reflns_av_R_equivalents 0.0386
_diffrn_reflns_av_sigmaI/netI 0.0249
_diffrn_reflns_limit_h_max 35
_diffrn_reflns_limit_h_min -35
_diffrn_reflns_limit_k_max 12
_diffrn_reflns_limit_k_min -12
_diffrn_reflns_limit_l_max 22
_diffrn_reflns_limit_l_min -22
_diffrn_reflns_number 33679
_diffrn_reflns_theta_full 30.00
_diffrn_reflns_theta_max 30.00
_diffrn_reflns_theta_min 3.52
_exptl_absorpt_coefficient_mu 1.862
_exptl_absorpt_correction_T_max 1.016
_exptl_absorpt_correction_T_min 0.982
_exptl_absorpt_correction_type multi-scan
_exptl_absorpt_process_details
;
 CrysAlisPro RED, Oxford Diffraction Ltd., Version 1.171.33.55 
 Empirical absorption correction using spherical harmonics,
  implemented in SCALE3 ABSPACK scaling algorithm.
;
_exptl_crystal_colour colourless
_exptl_crystal_density_diffrn 1.765
_exptl_crystal_density_method 'not measured'
_exptl_crystal_description block
_exptl_crystal_F_000 1864
_exptl_crystal_size_max 0.33
_exptl_crystal_size_mid 0.27
_exptl_crystal_size_min 0.17
_refine_diff_density_max 0.588
_refine_diff_density_min -0.626
_refine_diff_density_rms 0.071
_refine_ls_extinction_method none
_refine_ls_goodness_of_fit_ref 1.017
_refine_ls_hydrogen_treatment constr
_refine_ls_matrix_type full
_refine_ls_number_parameters 216
_refine_ls_number_reflns 5186
_refine_ls_number_restraints 0
_refine_ls_restrained_S_all 1.017
_refine_ls_R_factor_all 0.0298
_refine_ls_R_factor_gt 0.0223
_refine_ls_shift/su_max 0.015
_refine_ls_shift/su_mean 0.001
_refine_ls_structure_factor_coef Fsqd
_refine_ls_weighting_details 'calc w=1/[\s^2^(Fo^2^)+(0.0335P)^2^+0.0000P] where P=(Fo^2^+2Fc^2^)/3'
_refine_ls_weighting_scheme calc
_refine_ls_wR_factor_gt 0.0557
_refine_ls_wR_factor_ref 0.0569
_reflns_number_gt 4353
_reflns_number_total 5186
_reflns_threshold_expression I>2sigma(I)
_cod_data_source_file om201035v_si_002.cif
_cod_data_source_block nickys24a
_cod_depositor_comments
;
The following automatic conversions were performed:
'__audit_creation_method' tag replaced with '_audit_creation_method'.

Automatic conversion script
Id: cif_correct_tags 1440 2010-10-19 06:21:57Z saulius 

The following automatic conversions were performed:

'_symmetry_cell_setting' value 'Monoclinic' changed to 'monoclinic'
according to /home/saulius/struct/CIF-dictionaries/cif_core.dic
dictionary named 'cif_core.dic' version 2.4.1 from 2010-06-29.

Automatic conversion script
Id: cif_fix_values 1715 2011-07-08 13:25:40Z adriana 
;
_cod_original_cell_volume 3563.32(13)
_cod_original_sg_symbol_H-M C2/c
_cod_original_formula_sum 'C12.50 H20 Cl F6 S Sb'
_cod_database_code 4077910

loop_
_symmetry_equiv_pos_as_xyz
'x, y, z'
'-x, y, -z+1/2'
'x+1/2, y+1/2, z'
'-x+1/2, y+1/2, -z+1/2'
'-x, -y, -z'
'x, -y, z-1/2'
'-x+1/2, -y+1/2, -z'
'x+1/2, -y+1/2, z-1/2'

loop_
_atom_site_label
_atom_site_type_symbol
_atom_site_fract_x
_atom_site_fract_y
_atom_site_fract_z
_atom_site_U_iso_or_equiv
_atom_site_adp_type
_atom_site_occupancy
_atom_site_symmetry_multiplicity
_atom_site_calc_flag
_atom_site_refinement_flags
Sb Sb 0.601275(5) 0.233587(12) 0.638869(7) 0.02434(4) Uani 1 1 d .
F1 F 0.52873(5) 0.20811(17) 0.64167(9) 0.0536(4) Uani 1 1 d .
F2 F 0.58990(5) 0.30020(17) 0.52824(8) 0.0516(3) Uani 1 1 d .
F3 F 0.60608(5) 0.02975(13) 0.60321(9) 0.0494(3) Uani 1 1 d .
F4 F 0.67330(5) 0.25818(14) 0.63274(11) 0.0538(4) Uani 1 1 d .
F5 F 0.60974(5) 0.16949(15) 0.74940(7) 0.0461(3) Uani 1 1 d .
F6 F 0.59431(7) 0.43771(15) 0.67275(11) 0.0734(5) Uani 1 1 d .
C1 C 0.80909(6) 0.77716(17) 0.56702(10) 0.0204(3) Uani 1 1 d .
C2 C 0.79470(6) 0.63248(18) 0.59760(10) 0.0224(3) Uani 1 1 d .
C3 C 0.75392(7) 0.62374(19) 0.64926(11) 0.0259(4) Uani 1 1 d .
H3 H 0.7444 0.5280 0.6694 0.031 Uiso 1 1 calc R
C4 C 0.72674(7) 0.75459(19) 0.67195(11) 0.0262(4) Uani 1 1 d .
C5 C 0.74169(6) 0.8971(2) 0.64151(10) 0.0249(3) Uani 1 1 d .
H5 H 0.7242 0.9854 0.6570 0.030 Uiso 1 1 calc R
C6 C 0.78203(6) 0.91130(17) 0.58869(10) 0.0212(3) Uani 1 1 d .
C11 C 0.85133(6) 0.78706(18) 0.50748(10) 0.0221(3) Uani 1 1 d .
H11A H 0.8503 0.8881 0.4815 0.027 Uiso 1 1 calc R
H11B H 0.8448 0.7106 0.4640 0.027 Uiso 1 1 calc R
S11 S 0.916437(17) 0.75504(4) 0.55919(3) 0.02316(9) Uani 1 1 d .
C12 C 0.95588(8) 0.7851(2) 0.47320(12) 0.0334(4) Uani 1 1 d .
H12A H 0.9530 0.6972 0.4369 0.050 Uiso 1 1 calc R
H12B H 0.9918 0.7987 0.4936 0.050 Uiso 1 1 calc R
H12C H 0.9439 0.8755 0.4431 0.050 Uiso 1 1 calc R
C13 C 0.92724(7) 0.92767(19) 0.61843(11) 0.0292(4) Uani 1 1 d .
H13A H 0.9076 0.9234 0.6669 0.044 Uiso 1 1 calc R
H13B H 0.9160 1.0150 0.5851 0.044 Uiso 1 1 calc R
H13C H 0.9639 0.9374 0.6352 0.044 Uiso 1 1 calc R
C21 C 0.82242(7) 0.48710(19) 0.57426(12) 0.0319(4) Uani 1 1 d .
H21A H 0.8570 0.4851 0.6019 0.048 Uiso 1 1 calc R
H21B H 0.8249 0.4846 0.5151 0.048 Uiso 1 1 calc R
H21C H 0.8030 0.3989 0.5909 0.048 Uiso 1 1 calc R
C41 C 0.68159(9) 0.7416(2) 0.72670(13) 0.0391(5) Uani 1 1 d .
H41A H 0.6639 0.8391 0.7284 0.059 Uiso 1 1 calc R
H41B H 0.6946 0.7129 0.7819 0.059 Uiso 1 1 calc R
H41C H 0.6575 0.6644 0.7046 0.059 Uiso 1 1 calc R
C61 C 0.79409(7) 1.06879(18) 0.55526(12) 0.0275(4) Uani 1 1 d .
H61A H 0.7688 1.1418 0.5724 0.041 Uiso 1 1 calc R
H61B H 0.7926 1.0651 0.4956 0.041 Uiso 1 1 calc R
H61C H 0.8286 1.0998 0.5765 0.041 Uiso 1 1 calc R
C7 C 0.5000 0.0919(4) 0.2500 0.0913(17) Uani 1 2 d S
Cl7A Cl 0.54807(8) 0.1722(2) 0.33503(13) 0.0695(5) Uani 0.52 1 d P
Cl7B Cl 0.5392(4) 0.2054(9) 0.2954(6) 0.076(2) Uani 0.26 1 d P
Cl7C Cl 0.5350(5) 0.2426(9) 0.2765(6) 0.082(2) Uani 0.22 1 d P

loop_
_atom_site_aniso_label
_atom_site_aniso_U_11
_atom_site_aniso_U_22
_atom_site_aniso_U_33
_atom_site_aniso_U_23
_atom_site_aniso_U_13
_atom_site_aniso_U_12
Sb 0.02584(7) 0.02311(6) 0.02425(7) 0.00378(4) 0.00299(4) 0.00312(4)
F1 0.0261(6) 0.0795(10) 0.0561(9) 0.0294(7) 0.0099(6) 0.0096(6)
F2 0.0468(8) 0.0742(9) 0.0336(7) 0.0256(6) 0.0033(6) -0.0009(7)
F3 0.0655(9) 0.0313(6) 0.0525(8) -0.0117(6) 0.0110(7) 0.0018(6)
F4 0.0286(7) 0.0688(10) 0.0633(10) 0.0183(7) -0.0005(6) -0.0104(5)
F5 0.0567(8) 0.0557(8) 0.0255(6) 0.0070(5) -0.0004(5) 0.0040(6)
F6 0.1138(13) 0.0280(7) 0.0794(12) -0.0060(7) 0.0140(9) 0.0119(7)
C1 0.0216(8) 0.0194(7) 0.0197(8) -0.0006(6) -0.0016(6) -0.0015(6)
C2 0.0257(8) 0.0200(7) 0.0209(8) 0.0009(6) -0.0025(6) -0.0025(6)
C3 0.0305(9) 0.0246(8) 0.0220(9) 0.0045(6) -0.0019(7) -0.0060(6)
C4 0.0263(9) 0.0340(9) 0.0179(8) 0.0003(6) -0.0001(6) -0.0038(6)
C5 0.0256(9) 0.0266(8) 0.0221(9) -0.0044(6) 0.0003(7) 0.0009(6)
C6 0.0215(8) 0.0191(7) 0.0223(8) -0.0010(6) -0.0031(6) -0.0031(6)
C11 0.0225(8) 0.0224(7) 0.0209(8) 0.0004(6) -0.0013(6) -0.0008(6)
S11 0.0219(2) 0.02247(19) 0.0249(2) 0.00196(14) 0.00018(16) 0.00120(14)
C12 0.0258(9) 0.0456(11) 0.0291(10) -0.0014(8) 0.0053(7) 0.0014(8)
C13 0.0324(9) 0.0264(8) 0.0277(10) -0.0029(7) -0.0042(7) -0.0017(7)
C21 0.0366(10) 0.0194(8) 0.0396(11) 0.0022(7) 0.0023(8) 0.0009(7)
C41 0.0380(11) 0.0527(13) 0.0280(10) 0.0018(8) 0.0109(9) -0.0060(9)
C61 0.0299(9) 0.0179(7) 0.0350(10) 0.0009(6) 0.0033(8) 0.0000(6)
C7 0.190(5) 0.0353(19) 0.046(2) 0.000 -0.006(3) 0.000
Cl7A 0.0565(10) 0.0657(11) 0.0878(14) -0.0253(11) 0.0153(10) 0.0040(7)
Cl7B 0.075(3) 0.077(4) 0.075(4) 0.016(3) -0.009(3) -0.004(3)
Cl7C 0.102(5) 0.067(4) 0.076(5) -0.022(4) -0.005(4) -0.039(4)

loop_
_atom_type_symbol
_atom_type_description
_atom_type_scat_dispersion_real
_atom_type_scat_dispersion_imag
_atom_type_scat_source
C C 0.0033 0.0016 'International Tables Vol C Tables 4.2.6.8 and 6.1.1.4'
H H 0.0000 0.0000 'International Tables Vol C Tables 4.2.6.8 and 6.1.1.4'
F F 0.0171 0.0103 'International Tables Vol C Tables 4.2.6.8 and 6.1.1.4'
S S 0.1246 0.1234 'International Tables Vol C Tables 4.2.6.8 and 6.1.1.4'
Sb Sb -0.5866 1.5461 'International Tables Vol C Tables 4.2.6.8 and 6.1.1.4'
Cl Cl 0.1484 0.1585 'International Tables Vol C Tables 4.2.6.8 and 6.1.1.4'

loop_
_geom_angle_atom_site_label_1
_geom_angle_atom_site_label_2
_geom_angle_atom_site_label_3
_geom_angle
_geom_angle_site_symmetry_1
_geom_angle_site_symmetry_3
F5 Sb F6 90.56(7) . .
F5 Sb F3 90.37(6) . .
F6 Sb F3 178.15(7) . .
F5 Sb F4 92.29(6) . .
F6 Sb F4 91.34(7) . .
F3 Sb F4 90.22(6) . .
F5 Sb F1 89.23(6) . .
F6 Sb F1 89.33(7) . .
F3 Sb F1 89.08(6) . .
F4 Sb F1 178.34(6) . .
F5 Sb F2 177.66(5) . .
F6 Sb F2 88.56(7) . .
F3 Sb F2 90.45(6) . .
F4 Sb F2 89.91(6) . .
F1 Sb F2 88.59(6) . .
C2 C1 C6 120.15(15) . .
C2 C1 C11 119.66(14) . .
C6 C1 C11 120.10(14) . .
C3 C2 C1 119.21(15) . .
C3 C2 C21 119.60(15) . .
C1 C2 C21 121.19(15) . .
C2 C3 C4 121.77(15) . .
C2 C3 H3 119.1 . .
C4 C3 H3 119.1 . .
C5 C4 C3 118.29(16) . .
C5 C4 C41 120.95(16) . .
C3 C4 C41 120.75(15) . .
C6 C5 C4 121.97(16) . .
C6 C5 H5 119.0 . .
C4 C5 H5 119.0 . .
C5 C6 C1 118.60(15) . .
C5 C6 C61 118.66(15) . .
C1 C6 C61 122.72(15) . .
C1 C11 S11 112.04(12) . .
C1 C11 H11A 109.2 . .
S11 C11 H11A 109.2 . .
C1 C11 H11B 109.2 . .
S11 C11 H11B 109.2 . .
H11A C11 H11B 107.9 . .
C13 S11 C12 102.59(9) . .
C13 S11 C11 102.48(8) . .
C12 S11 C11 99.90(9) . .
S11 C12 H12A 109.5 . .
S11 C12 H12B 109.5 . .
H12A C12 H12B 109.5 . .
S11 C12 H12C 109.5 . .
H12A C12 H12C 109.5 . .
H12B C12 H12C 109.5 . .
S11 C13 H13A 109.5 . .
S11 C13 H13B 109.5 . .
H13A C13 H13B 109.5 . .
S11 C13 H13C 109.5 . .
H13A C13 H13C 109.5 . .
H13B C13 H13C 109.5 . .
C2 C21 H21A 109.5 . .
C2 C21 H21B 109.5 . .
H21A C21 H21B 109.5 . .
C2 C21 H21C 109.5 . .
H21A C21 H21C 109.5 . .
H21B C21 H21C 109.5 . .
C4 C41 H41A 109.5 . .
C4 C41 H41B 109.5 . .
H41A C41 H41B 109.5 . .
C4 C41 H41C 109.5 . .
H41A C41 H41C 109.5 . .
H41B C41 H41C 109.5 . .
C6 C61 H61A 109.5 . .
C6 C61 H61B 109.5 . .
H61A C61 H61B 109.5 . .
C6 C61 H61C 109.5 . .
H61A C61 H61C 109.5 . .
H61B C61 H61C 109.5 . .
Cl7B C7 Cl7B 101.2(6) . 2_655
Cl7B C7 Cl7C 16.1(5) . .
Cl7B C7 Cl7C 86.5(3) 2_655 .
Cl7B C7 Cl7C 86.5(3) . 2_655
Cl7B C7 Cl7C 16.1(5) 2_655 2_655
Cl7C C7 Cl7C 72.8(8) . 2_655
Cl7B C7 Cl7A 21.1(2) . .
Cl7B C7 Cl7A 117.9(3) 2_655 .
Cl7C C7 Cl7A 37.0(3) . .
Cl7C C7 Cl7A 102.1(4) 2_655 .
Cl7B C7 Cl7A 117.9(3) . 2_655
Cl7B C7 Cl7A 21.1(2) 2_655 2_655
Cl7C C7 Cl7A 102.1(4) . 2_655
Cl7C C7 Cl7A 37.0(3) 2_655 2_655
Cl7A C7 Cl7A 137.1(2) . 2_655
Cl7B Cl7A Cl7C 8.5(10) . .
Cl7B Cl7A C7 50.6(7) . .
Cl7C Cl7A C7 58.1(4) . .
Cl7A Cl7B C7 108.3(8) . .
Cl7A Cl7B Cl7C 137.3(9) . 2_655
C7 Cl7B Cl7C 48.2(3) . 2_655
Cl7A Cl7B Cl7B 137.2(11) . 2_655
C7 Cl7B Cl7B 39.4(3) . 2_655
Cl7C Cl7B Cl7B 9.9(4) 2_655 2_655
Cl7A Cl7C C7 84.8(5) . .
Cl7A Cl7C Cl7C 124.5(11) . 2_655
C7 Cl7C Cl7C 53.6(4) . 2_655
Cl7A Cl7C Cl7B 123.1(7) . 2_655
C7 Cl7C Cl7B 45.4(4) . 2_655
Cl7C Cl7C Cl7B 10.6(4) 2_655 2_655

loop_
_geom_bond_atom_site_label_1
_geom_bond_atom_site_label_2
_geom_bond_distance
_geom_bond_site_symmetry_2
Sb F5 1.8630(12) .
Sb F6 1.8640(13) .
Sb F3 1.8648(11) .
Sb F4 1.8649(14) .
Sb F1 1.8730(12) .
Sb F2 1.8759(12) .
C1 C2 1.406(2) .
C1 C6 1.410(2) .
C1 C11 1.500(2) .
C2 C3 1.385(2) .
C2 C21 1.507(2) .
C3 C4 1.393(2) .
C3 H3 0.9300 .
C4 C5 1.393(2) .
C4 C41 1.509(3) .
C5 C6 1.391(2) .
C5 H5 0.9300 .
C6 C61 1.508(2) .
C11 S11 1.8272(17) .
C11 H11A 0.9700 .
C11 H11B 0.9700 .
S11 C13 1.7853(17) .
S11 C12 1.7931(19) .
C12 H12A 0.9600 .
C12 H12B 0.9600 .
C12 H12C 0.9600 .
C13 H13A 0.9600 .
C13 H13B 0.9600 .
C13 H13C 0.9600 .
C21 H21A 0.9600 .
C21 H21B 0.9600 .
C21 H21C 0.9600 .
C41 H41A 0.9600 .
C41 H41B 0.9600 .
C41 H41C 0.9600 .
C61 H61A 0.9600 .
C61 H61B 0.9600 .
C61 H61C 0.9600 .
C7 Cl7B 1.550(9) .
C7 Cl7B 1.550(9) 2_655
C7 Cl7C 1.623(8) .
C7 Cl7C 1.623(8) 2_655
C7 Cl7A 1.904(2) .
C7 Cl7A 1.904(2) 2_655
Cl7A Cl7B 0.721(7) .
Cl7A Cl7C 1.152(9) .
Cl7B Cl7C 2.174(7) 2_655
Cl7B Cl7B 2.395(17) 2_655
Cl7C Cl7C 1.93(2) 2_655
Cl7C Cl7B 2.174(7) 2_655
